data_1558272
loop_
_publ_author_name
'Doerr, Alicia M.'
'Burroughs, Justin M.'
'Legaux, Nicholas M.'
'Long, Brian K.'

_publ_section_title
;
 Redox-switchable ring-opening polymerization by tridentate ONN-type
 titanium and zirconium catalysts
;
_journal_issue 19
_journal_name_full 'Catalysis Science &amp; Technology'
_journal_page_first 6501
_journal_page_last 6510
_journal_paper_doi 10.1039/D0CY00642D
_journal_volume 10
_journal_year 2020
_chemical_formula_moiety 'C31.52 H58.94 N2 O4 Zr'
_chemical_formula_sum 'C31.51 H58.93 N2 O4 Zr'
_chemical_formula_weight 621.07
_space_group_crystal_system triclinic
_space_group_IT_number 2
_space_group_name_Hall '-P 1'
_space_group_name_H-M_alt 'P -1'
_atom_sites_solution_hydrogens geom
_atom_sites_solution_primary intrinsic
_atom_sites_solution_secondary difmap
_audit_creation_method SHELXL-2018/3
_audit_update_record
;
2020-03-30 deposited with the CCDC.	2020-06-09 downloaded from the CCDC.
;
_cell_angle_alpha 93.147(3)
_cell_angle_beta 91.175(3)
_cell_angle_gamma 115.995(2)
_cell_formula_units_Z 2
_cell_length_a 9.0808(8)
_cell_length_b 9.9464(8)
_cell_length_c 21.5037(18)
_cell_measurement_reflns_used 9846
_cell_measurement_temperature 100(2)
_cell_measurement_theta_max 30.387
_cell_measurement_theta_min 2.4105
_cell_volume 1741.0(3)
_computing_cell_refinement 'SAINT (Bruker, 2014)'
_computing_data_collection 'Apex3 (Bruker, 2017)'
_computing_data_reduction 'SAINT (Bruker, 2014)'
_computing_publication_material 'SHELXL-2018/3 (Sheldrick, 2018)'
_computing_structure_refinement 'SHELXL-2018/3 (Sheldrick, 2018)'
_computing_structure_solution 'SHELXT 2014/5 (Sheldrick, 2014)'
_diffrn_ambient_temperature 100(2)
_diffrn_detector_area_resol_mean 10.42
_diffrn_measured_fraction_theta_full 1.000
_diffrn_measured_fraction_theta_max 0.998
_diffrn_measurement_device_type 'Bruker D8 Venture'
_diffrn_measurement_method '\f and \w scans'
_diffrn_radiation_type MoK\a
_diffrn_radiation_wavelength 0.71073
_diffrn_reflns_av_R_equivalents 0.0788
_diffrn_reflns_av_unetI/netI 0.0527
_diffrn_reflns_Laue_measured_fraction_full 1.000
_diffrn_reflns_Laue_measured_fraction_max 0.998
_diffrn_reflns_limit_h_max 12
_diffrn_reflns_limit_h_min -12
_diffrn_reflns_limit_k_max 14
_diffrn_reflns_limit_k_min -14
_diffrn_reflns_limit_l_max 30
_diffrn_reflns_limit_l_min -30
_diffrn_reflns_number 60166
_diffrn_reflns_point_group_measured_fraction_full 1.000
_diffrn_reflns_point_group_measured_fraction_max 0.998
_diffrn_reflns_theta_full 25.242
_diffrn_reflns_theta_max 30.571
_diffrn_reflns_theta_min 2.284
_diffrn_source 'microfocus sealed tube'
_exptl_absorpt_coefficient_mu 0.349
_exptl_absorpt_correction_T_max 0.7461
_exptl_absorpt_correction_T_min 0.5746
_exptl_absorpt_correction_type multi-scan
_exptl_absorpt_process_details 'SADABS (Sheldrick, 2014)'
_exptl_crystal_colour White
_exptl_crystal_density_diffrn 1.185
_exptl_crystal_description Block
_exptl_crystal_F_000 668
_refine_diff_density_max 1.091
_refine_diff_density_min -1.153
_refine_diff_density_rms 0.084
_refine_ls_extinction_method none
_refine_ls_goodness_of_fit_ref 0.918
_refine_ls_hydrogen_treatment constr
_refine_ls_matrix_type full
_refine_ls_number_parameters 475
_refine_ls_number_reflns 10664
_refine_ls_number_restraints 36
_refine_ls_restrained_S_all 0.916
_refine_ls_R_factor_all 0.0550
_refine_ls_R_factor_gt 0.0459
_refine_ls_shift/su_max 0.037
_refine_ls_shift/su_mean 0.001
_refine_ls_structure_factor_coef Fsqd
_refine_ls_weighting_details 'w=1/[\s^2^(Fo^2^)+(0.0310P)^2^+4.0565P] where P=(Fo^2^+2Fc^2^)/3'
_refine_ls_weighting_scheme calc
_refine_ls_wR_factor_gt 0.1051
_refine_ls_wR_factor_ref 0.1102
_reflns_Friedel_coverage 0.000
_reflns_number_gt 9406
_reflns_number_total 10664
_reflns_threshold_expression 'I > 2\s(I)'
_cod_data_source_file d0cy00642d2.cif
_cod_data_source_block try3_A
_cod_depositor_comments 'Adding full bibliography for 1558270--1558273.cif.'
_cod_database_code 1558272
_shelx_shelxl_version_number 2018/3
_shelx_space_group_comment
;
The symmetry employed for this shelxl refinement is uniquely defined
by the following loop, which should always be used as a source of
symmetry information in preference to the above space-group names.
They are only intended as comments.
;

loop_
_space_group_symop_operation_xyz
'x, y, z'
'-x, -y, -z'

loop_
_atom_site_label
_atom_site_type_symbol
_atom_site_fract_x
_atom_site_fract_y
_atom_site_fract_z
_atom_site_U_iso_or_equiv
_atom_site_adp_type
_atom_site_occupancy
_atom_site_site_symmetry_order
_atom_site_calc_flag
_atom_site_refinement_flags_posn
_atom_site_refinement_flags_adp
_atom_site_refinement_flags_occupancy
_atom_site_disorder_assembly
_atom_site_disorder_group
C3'_6 C 0.235(2) 0.079(2) 0.5844(11) 0.047(6) Uani 0.174(4) 1 d . U P A 2
H3'A_6 H 0.161940 0.001204 0.553466 0.071 Uiso 0.174(4) 1 calc R U P A 2
H3'B_6 H 0.169213 0.107279 0.613332 0.071 Uiso 0.174(4) 1 calc R U P A 2
H3'C_6 H 0.301158 0.041579 0.607667 0.071 Uiso 0.174(4) 1 calc R U P A 2
C1'_6 C 0.486(3) 0.168(3) 0.5114(10) 0.063(8) Uani 0.174(4) 1 d . U P A 2
H1'A_6 H 0.423253 0.087885 0.479158 0.095 Uiso 0.174(4) 1 calc R U P A 2
H1'B_6 H 0.538567 0.130102 0.541426 0.095 Uiso 0.174(4) 1 calc R U P A 2
H1'C_6 H 0.569354 0.253117 0.491979 0.095 Uiso 0.174(4) 1 calc R U P A 2
C2'_6 C 0.267(3) 0.286(2) 0.5144(9) 0.047(6) Uani 0.174(4) 1 d . U P A 2
H2'A_6 H 0.345944 0.378207 0.496917 0.070 Uiso 0.174(4) 1 calc R U P A 2
H2'B_6 H 0.195373 0.310231 0.541517 0.070 Uiso 0.174(4) 1 calc R U P A 2
H2'C_6 H 0.201263 0.213764 0.480383 0.070 Uiso 0.174(4) 1 calc R U P A 2
C1"_6 C 0.466(3) 0.229(3) 0.4915(12) 0.055(6) Uiso 0.174(4) 1 d . U P A 3
H1"A_6 H 0.396920 0.163175 0.456453 0.082 Uiso 0.174(4) 1 calc R U P A 3
H1"B_6 H 0.548411 0.195788 0.504079 0.082 Uiso 0.174(4) 1 calc R U P A 3
H1"C_6 H 0.521778 0.332247 0.478742 0.082 Uiso 0.174(4) 1 calc R U P A 3
C3"_6 C 0.275(2) 0.0821(18) 0.5728(7) 0.019(3) Uiso 0.174(4) 1 d . U P A 3
H3"A_6 H 0.197087 0.082929 0.603569 0.029 Uiso 0.174(4) 1 calc R U P A 3
H3"B_6 H 0.356591 0.056636 0.592616 0.029 Uiso 0.174(4) 1 calc R U P A 3
H3"C_6 H 0.215729 0.007399 0.538425 0.029 Uiso 0.174(4) 1 calc R U P A 3
C2"_6 C 0.217(3) 0.273(3) 0.5293(11) 0.040(5) Uiso 0.174(4) 1 d . U P A 3
H2"A_6 H 0.268126 0.370420 0.511537 0.059 Uiso 0.174(4) 1 calc R U P A 3
H2"B_6 H 0.157028 0.279602 0.565811 0.059 Uiso 0.174(4) 1 calc R U P A 3
H2"C_6 H 0.140472 0.197870 0.498040 0.059 Uiso 0.174(4) 1 calc R U P A 3
N1 N 0.4598(2) 0.6204(2) 0.79383(9) 0.0239(4) Uani 1 1 d . . . . .
O1 O 0.75493(18) 0.66015(18) 0.74168(7) 0.0206(3) Uani 1 1 d . . . . .
Zr1 Zr 0.73539(2) 0.79539(2) 0.81278(2) 0.01396(5) Uani 1 1 d . . . . .
N2 N 0.5754(3) 0.8635(2) 0.88684(9) 0.0240(4) Uani 1 1 d . . . . .
O2 O 0.9540(2) 0.95232(18) 0.83650(8) 0.0268(3) Uani 1 1 d . . . . .
O4 O 0.6786(2) 0.9176(2) 0.75617(7) 0.0256(3) Uani 1 1 d . . . . .
C1 C 0.3796(8) 0.0861(6) 0.5469(3) 0.077(2) Uani 0.826(4) 1 d . . P A 1
H1A H 0.309412 0.015792 0.513013 0.115 Uiso 0.826(4) 1 calc R U P A 1
H1B H 0.351523 0.039058 0.586599 0.115 Uiso 0.826(4) 1 calc R U P A 1
H1C H 0.494778 0.112496 0.539346 0.115 Uiso 0.826(4) 1 calc R U P A 1
C2 C 0.3815(9) 0.2961(6) 0.4889(2) 0.082(2) Uani 0.826(4) 1 d . . P A 1
H2A H 0.305147 0.225329 0.456469 0.123 Uiso 0.826(4) 1 calc R U P A 1
H2B H 0.494520 0.323947 0.477268 0.123 Uiso 0.826(4) 1 calc R U P A 1
H2C H 0.363156 0.386114 0.493079 0.123 Uiso 0.826(4) 1 calc R U P A 1
C3 C 0.1609(6) 0.1647(8) 0.5595(3) 0.083(2) Uani 0.826(4) 1 d . . P A 1
H3A H 0.133546 0.249751 0.562003 0.125 Uiso 0.826(4) 1 calc R U P A 1
H3B H 0.133292 0.113283 0.598184 0.125 Uiso 0.826(4) 1 calc R U P A 1
H3C H 0.098186 0.094639 0.524214 0.125 Uiso 0.826(4) 1 calc R U P A 1
C4 C 0.3538(4) 0.2242(3) 0.54958(11) 0.0330(6) Uani 1 1 d . . . . .
C5 C 0.4601(3) 0.3381(3) 0.60248(10) 0.0258(5) Uani 1 1 d . . . . .
C6 C 0.3917(3) 0.3793(2) 0.65224(10) 0.0235(4) Uani 1 1 d . . . . .
H6 H 0.275827 0.334156 0.654562 0.028 Uiso 1 1 calc R U . . .
C7 C 0.4895(3) 0.4865(2) 0.69970(10) 0.0191(4) Uani 1 1 d . . . . .
C8 C 0.6633(3) 0.5559(2) 0.69797(9) 0.0179(4) Uani 1 1 d . . . . .
C9 C 0.7362(3) 0.5106(3) 0.64814(10) 0.0209(4) Uani 1 1 d . . . . .
C10 C 0.6320(3) 0.4049(3) 0.60260(10) 0.0256(5) Uani 1 1 d . . . . .
H10 H 0.680918 0.375806 0.569098 0.031 Uiso 1 1 calc R U . . .
C11 C 0.9238(3) 0.5778(3) 0.64497(11) 0.0254(5) Uani 1 1 d . . . . .
C12 C 0.9970(3) 0.7478(3) 0.63892(13) 0.0331(5) Uani 1 1 d . . . . .
H12A H 1.116416 0.788745 0.637007 0.050 Uiso 1 1 calc R U . . .
H12B H 0.970029 0.795551 0.675126 0.050 Uiso 1 1 calc R U . . .
H12C H 0.951151 0.767620 0.600775 0.050 Uiso 1 1 calc R U . . .
C13 C 1.0000(3) 0.5474(3) 0.70376(12) 0.0316(5) Uani 1 1 d . . . . .
H13A H 0.953964 0.438988 0.707689 0.047 Uiso 1 1 calc R U . . .
H13B H 0.975429 0.595279 0.740514 0.047 Uiso 1 1 calc R U . . .
H13C H 1.119080 0.588402 0.700590 0.047 Uiso 1 1 calc R U . . .
C14 C 0.9753(4) 0.5092(4) 0.58865(14) 0.0443(7) Uani 1 1 d . . . . .
H14A H 0.930886 0.528813 0.550104 0.066 Uiso 1 1 calc R U . . .
H14B H 0.932535 0.400761 0.591635 0.066 Uiso 1 1 calc R U . . .
H14C H 1.095257 0.554415 0.588304 0.066 Uiso 1 1 calc R U . . .
C15 C 0.4002(3) 0.5203(2) 0.74812(10) 0.0215(4) Uani 1 1 d . . . . .
H15 H 0.284604 0.461860 0.745878 0.026 Uiso 1 1 calc R U . . .
C16 C 0.3476(8) 0.6278(7) 0.8403(3) 0.0254(10) Uani 0.737(7) 1 d . U P B 1
H16A H 0.353078 0.574155 0.877098 0.030 Uiso 0.737(7) 1 calc R U P B 1
H16B H 0.233467 0.580820 0.822468 0.030 Uiso 0.737(7) 1 calc R U P B 1
C17 C 0.4009(4) 0.7926(4) 0.85913(15) 0.0249(8) Uani 0.737(7) 1 d . . P B 1
H17A H 0.394183 0.845092 0.822148 0.030 Uiso 0.737(7) 1 calc R U P B 1
H17B H 0.326514 0.802555 0.890145 0.030 Uiso 0.737(7) 1 calc R U P B 1
C18 C 0.5794(8) 0.8199(6) 0.94979(16) 0.0344(12) Uani 0.740(12) 1 d . U P B 1
H18A H 0.535213 0.710514 0.949212 0.052 Uiso 0.740(12) 1 calc R U P B 1
H18B H 0.512841 0.853574 0.975769 0.052 Uiso 0.740(12) 1 calc R U P B 1
H18C H 0.692885 0.866089 0.966986 0.052 Uiso 0.740(12) 1 calc R U P B 1
C19 C 0.6291(8) 1.0296(5) 0.8893(3) 0.0323(10) Uani 0.740(12) 1 d . U P B 1
H19A H 0.631031 1.061199 0.846849 0.048 Uiso 0.740(12) 1 calc R U P B 1
H19B H 0.739181 1.082001 0.909530 0.048 Uiso 0.740(12) 1 calc R U P B 1
H19C H 0.552178 1.054038 0.913187 0.048 Uiso 0.740(12) 1 calc R U P B 1
C16' C 0.340(2) 0.663(2) 0.8290(8) 0.022(3) Uani 0.263(7) 1 d . U P B 2
H16C H 0.320885 0.740541 0.807755 0.027 Uiso 0.263(7) 1 calc R U P B 2
H16D H 0.233526 0.574686 0.832351 0.027 Uiso 0.263(7) 1 calc R U P B 2
C17' C 0.4248(11) 0.7248(10) 0.8930(4) 0.025(2) Uani 0.263(7) 1 d . . P B 2
H17C H 0.350415 0.745798 0.920690 0.030 Uiso 0.263(7) 1 calc R U P B 2
H17D H 0.452454 0.649615 0.911914 0.030 Uiso 0.263(7) 1 calc R U P B 2
C18' C 0.675(2) 0.8926(18) 0.9521(4) 0.030(3) Uani 0.260(12) 1 d . U P B 2
H18D H 0.694761 0.805459 0.959887 0.045 Uiso 0.260(12) 1 calc R U P B 2
H18E H 0.611650 0.908616 0.985571 0.045 Uiso 0.260(12) 1 calc R U P B 2
H18F H 0.780542 0.981676 0.951027 0.045 Uiso 0.260(12) 1 calc R U P B 2
C19' C 0.557(2) 0.9915(17) 0.8761(6) 0.029(3) Uani 0.260(12) 1 d . U P B 2
H19D H 0.449921 0.987004 0.873157 0.035 Uiso 0.260(12) 1 calc R U P B 2
H19E H 0.650280 1.083740 0.871824 0.035 Uiso 0.260(12) 1 calc R U P B 2
C20 C 0.6450(3) 0.9766(3) 0.70206(11) 0.0267(5) Uani 1 1 d . . . . .
C21 C 0.7944(4) 1.0279(4) 0.66221(12) 0.0368(6) Uani 1 1 d . . . . .
H21A H 0.815588 0.942054 0.649718 0.055 Uiso 1 1 calc R U . . .
H21B H 0.890062 1.104182 0.686352 0.055 Uiso 1 1 calc R U . . .
H21C H 0.773468 1.070631 0.624936 0.055 Uiso 1 1 calc R U . . .
C22 C 0.6149(4) 1.1119(4) 0.72138(15) 0.0450(7) Uani 1 1 d . . . . .
H22A H 0.599260 1.157382 0.684061 0.068 Uiso 1 1 calc R U . . .
H22B H 0.709563 1.185567 0.746839 0.068 Uiso 1 1 calc R U . . .
H22C H 0.516462 1.079672 0.745659 0.068 Uiso 1 1 calc R U . . .
C23 C 0.4953(4) 0.8551(4) 0.66642(16) 0.0536(10) Uani 1 1 d . . . . .
H23A H 0.474718 0.893034 0.627706 0.080 Uiso 1 1 calc R U . . .
H23B H 0.399682 0.826738 0.692091 0.080 Uiso 1 1 calc R U . . .
H23C H 0.515031 0.767193 0.656485 0.080 Uiso 1 1 calc R U . . .
C24 C 1.1049(3) 1.0809(3) 0.84202(12) 0.0271(5) Uani 1 1 d . . . . .
C25 C 1.0742(4) 1.2197(3) 0.84364(17) 0.0467(7) Uani 1 1 d . . . . .
H25A H 1.179325 1.309663 0.845297 0.070 Uiso 1 1 calc R U . . .
H25B H 1.013972 1.222451 0.880610 0.070 Uiso 1 1 calc R U . . .
H25C H 1.009391 1.216192 0.806039 0.070 Uiso 1 1 calc R U . . .
C26 C 1.1933(4) 1.0791(4) 0.90278(16) 0.0506(8) Uani 1 1 d . . . . .
H26A H 1.207132 0.986701 0.902555 0.076 Uiso 1 1 calc R U . . .
H26B H 1.128374 1.083315 0.938025 0.076 Uiso 1 1 calc R U . . .
H26C H 1.301151 1.165969 0.906813 0.076 Uiso 1 1 calc R U . . .
C27 C 1.2031(4) 1.0776(4) 0.78614(16) 0.0460(7) Uani 1 1 d . . . . .
H27A H 1.143609 1.079049 0.747826 0.069 Uiso 1 1 calc R U . . .
H27B H 1.218893 0.986178 0.784698 0.069 Uiso 1 1 calc R U . . .
H27C H 1.310162 1.165567 0.789815 0.069 Uiso 1 1 calc R U . . .
O3 O 0.7383(2) 0.65984(18) 0.87751(7) 0.0233(3) Uani 1 1 d . . . . .
C28 C 0.7741(3) 0.5527(3) 0.90467(12) 0.0270(5) Uani 1 1 d . . . . .
C29 C 0.6988(7) 0.5092(6) 0.9639(2) 0.0451(14) Uani 0.634(6) 1 d . . P C 1
H29A H 0.579167 0.465675 0.957644 0.068 Uiso 0.634(6) 1 calc R U P C 1
H29B H 0.736668 0.597762 0.993449 0.068 Uiso 0.634(6) 1 calc R U P C 1
H29C H 0.729691 0.434995 0.980668 0.068 Uiso 0.634(6) 1 calc R U P C 1
C30 C 0.7150(9) 0.4137(5) 0.8555(3) 0.0571(17) Uani 0.634(6) 1 d . . P C 1
H30A H 0.769414 0.445555 0.816450 0.086 Uiso 0.634(6) 1 calc R U P C 1
H30B H 0.595945 0.371810 0.847868 0.086 Uiso 0.634(6) 1 calc R U P C 1
H30C H 0.742996 0.337143 0.871767 0.086 Uiso 0.634(6) 1 calc R U P C 1
C31 C 0.9621(6) 0.6191(8) 0.9098(3) 0.0519(16) Uani 0.634(6) 1 d . . P C 1
H31A H 1.005870 0.647329 0.868770 0.078 Uiso 0.634(6) 1 calc R U P C 1
H31B H 0.994658 0.544242 0.924773 0.078 Uiso 0.634(6) 1 calc R U P C 1
H31C H 1.005612 0.708013 0.939231 0.078 Uiso 0.634(6) 1 calc R U P C 1
C30' C 0.6075(11) 0.4109(9) 0.9047(6) 0.053(3) Uani 0.366(6) 1 d . . P C 2
H30D H 0.569553 0.370578 0.861661 0.080 Uiso 0.366(6) 1 calc R U P C 2
H30E H 0.526385 0.437466 0.924275 0.080 Uiso 0.366(6) 1 calc R U P C 2
H30F H 0.621198 0.335047 0.928129 0.080 Uiso 0.366(6) 1 calc R U P C 2
C29' C 0.8199(15) 0.6069(12) 0.9779(4) 0.047(3) Uani 0.366(6) 1 d . . P C 2
H29D H 0.922698 0.699390 0.982226 0.071 Uiso 0.366(6) 1 calc R U P C 2
H29E H 0.832840 0.528641 0.999788 0.071 Uiso 0.366(6) 1 calc R U P C 2
H29F H 0.731780 0.625624 0.995966 0.071 Uiso 0.366(6) 1 calc R U P C 2
C31' C 0.9011(12) 0.5230(11) 0.8785(5) 0.044(2) Uani 0.366(6) 1 d . . P C 2
H31D H 0.957019 0.575357 0.844095 0.052 Uiso 0.366(6) 1 calc R U P C 2
H31E H 0.929534 0.450871 0.895489 0.052 Uiso 0.366(6) 1 calc R U P C 2

loop_
_atom_site_aniso_label
_atom_site_aniso_U_11
_atom_site_aniso_U_22
_atom_site_aniso_U_33
_atom_site_aniso_U_23
_atom_site_aniso_U_13
_atom_site_aniso_U_12
C3'_6 0.015(8) 0.051(12) 0.059(13) -0.024(9) 0.010(8) 0.002(7)
C1'_6 0.061(13) 0.050(13) 0.040(11) -0.040(10) 0.014(9) -0.007(11)
C2'_6 0.041(11) 0.046(11) 0.017(7) 0.007(7) -0.014(8) -0.014(9)
N1 0.0183(8) 0.0267(10) 0.0248(9) -0.0027(7) 0.0044(7) 0.0085(7)
O1 0.0181(7) 0.0228(7) 0.0194(7) -0.0035(6) 0.0009(5) 0.0082(6)
Zr1 0.01492(9) 0.01322(9) 0.01315(8) 0.00018(6) -0.00017(6) 0.00578(7)
N2 0.0297(10) 0.0214(9) 0.0217(9) -0.0012(7) 0.0039(7) 0.0120(8)
O2 0.0191(8) 0.0212(8) 0.0328(9) -0.0037(7) -0.0021(6) 0.0030(6)
O4 0.0313(9) 0.0313(9) 0.0222(7) 0.0084(7) 0.0024(6) 0.0201(7)
C1 0.096(5) 0.048(3) 0.089(4) -0.031(3) -0.055(4) 0.041(3)
C2 0.118(5) 0.056(3) 0.034(2) 0.003(2) -0.036(3) 0.005(3)
C3 0.052(3) 0.094(5) 0.089(4) -0.046(4) -0.025(3) 0.024(3)
C4 0.0479(16) 0.0282(12) 0.0200(10) -0.0052(9) -0.0087(10) 0.0153(11)
C5 0.0378(13) 0.0232(10) 0.0171(9) -0.0027(8) -0.0076(9) 0.0148(10)
C6 0.0259(11) 0.0206(10) 0.0222(10) 0.0001(8) -0.0062(8) 0.0090(9)
C7 0.0203(9) 0.0182(9) 0.0181(9) 0.0006(7) -0.0007(7) 0.0081(8)
C8 0.0211(9) 0.0192(9) 0.0155(8) 0.0008(7) -0.0001(7) 0.0108(8)
C9 0.0263(10) 0.0252(10) 0.0162(9) 0.0034(8) 0.0036(8) 0.0155(9)
C10 0.0399(13) 0.0283(11) 0.0142(9) -0.0004(8) 0.0008(8) 0.0205(10)
C11 0.0284(11) 0.0347(12) 0.0213(10) 0.0049(9) 0.0084(8) 0.0208(10)
C12 0.0257(12) 0.0399(14) 0.0362(13) 0.0147(11) 0.0115(10) 0.0151(11)
C13 0.0257(12) 0.0437(15) 0.0334(12) 0.0092(11) 0.0047(9) 0.0218(11)
C14 0.0452(17) 0.063(2) 0.0354(14) -0.0013(14) 0.0147(12) 0.0336(16)
C15 0.0160(9) 0.0217(10) 0.0235(10) 0.0002(8) 0.0011(7) 0.0054(8)
C16 0.0207(19) 0.025(3) 0.032(3) -0.0002(17) 0.0079(19) 0.0109(17)
C17 0.0248(15) 0.0253(15) 0.0279(16) -0.0012(12) 0.0056(12) 0.0141(12)
C18 0.050(3) 0.045(3) 0.0188(15) 0.0001(15) 0.0061(16) 0.031(3)
C19 0.037(3) 0.0188(18) 0.041(2) -0.0036(16) 0.011(2) 0.0124(19)
C16' 0.023(5) 0.032(8) 0.022(6) 0.000(5) -0.001(4) 0.021(6)
C17' 0.031(5) 0.030(5) 0.023(4) 0.003(3) 0.007(3) 0.020(4)
C18' 0.041(8) 0.049(8) 0.014(4) -0.002(4) -0.001(4) 0.032(7)
C19' 0.039(7) 0.024(6) 0.032(6) 0.004(5) 0.006(5) 0.021(6)
C20 0.0267(11) 0.0294(12) 0.0267(11) 0.0112(9) -0.0007(9) 0.0139(10)
C21 0.0392(14) 0.0511(17) 0.0255(12) 0.0140(11) 0.0065(10) 0.0233(13)
C22 0.063(2) 0.0505(18) 0.0416(16) 0.0217(14) 0.0141(14) 0.0410(17)
C23 0.0435(17) 0.0466(18) 0.0553(19) 0.0233(15) -0.0232(15) 0.0044(14)
C24 0.0213(10) 0.0189(10) 0.0345(12) -0.0013(9) -0.0062(9) 0.0036(8)
C25 0.0529(19) 0.0223(13) 0.063(2) 0.0029(13) 0.0024(15) 0.0145(13)
C26 0.0425(17) 0.0512(19) 0.0515(19) -0.0050(15) -0.0242(14) 0.0165(15)
C27 0.0304(14) 0.0372(15) 0.0574(19) -0.0027(14) 0.0110(13) 0.0032(12)
O3 0.0306(8) 0.0227(8) 0.0221(7) 0.0067(6) 0.0047(6) 0.0162(7)
C28 0.0292(12) 0.0229(11) 0.0329(12) 0.0105(9) 0.0038(9) 0.0141(9)
C29 0.059(3) 0.053(3) 0.043(3) 0.031(2) 0.023(2) 0.038(3)
C30 0.093(5) 0.022(2) 0.056(3) 0.003(2) 0.004(3) 0.025(3)
C31 0.033(2) 0.066(4) 0.068(4) 0.031(3) 0.005(2) 0.029(3)
C30' 0.041(5) 0.028(4) 0.089(8) 0.017(4) 0.006(5) 0.012(4)
C29' 0.080(7) 0.057(6) 0.027(4) -0.002(4) -0.013(4) 0.051(6)
C31' 0.054(5) 0.049(5) 0.052(5) 0.025(4) 0.025(4) 0.041(5)

loop_
_atom_type_symbol
_atom_type_description
_atom_type_scat_dispersion_real
_atom_type_scat_dispersion_imag
_atom_type_scat_source
C C 0.0033 0.0016 'International Tables Vol C Tables 4.2.6.8 and 6.1.1.4'
H H 0.0000 0.0000 'International Tables Vol C Tables 4.2.6.8 and 6.1.1.4'
N N 0.0061 0.0033 'International Tables Vol C Tables 4.2.6.8 and 6.1.1.4'
O O 0.0106 0.0060 'International Tables Vol C Tables 4.2.6.8 and 6.1.1.4'
Zr Zr -2.9673 0.5597 'International Tables Vol C Tables 4.2.6.8 and 6.1.1.4'

loop_
_geom_angle_atom_site_label_1
_geom_angle_atom_site_label_2
_geom_angle_atom_site_label_3
_geom_angle
_geom_angle_site_symmetry_1
_geom_angle_site_symmetry_3
_geom_angle_publ_flag
C4 C3'_6 H3'A_6 109.5 . . ?
C4 C3'_6 H3'B_6 109.5 . . ?
H3'A_6 C3'_6 H3'B_6 109.5 . . ?
C4 C3'_6 H3'C_6 109.5 . . ?
H3'A_6 C3'_6 H3'C_6 109.5 . . ?
H3'B_6 C3'_6 H3'C_6 109.5 . . ?
C4 C1'_6 H1'A_6 109.5 . . ?
C4 C1'_6 H1'B_6 109.5 . . ?
H1'A_6 C1'_6 H1'B_6 109.5 . . ?
C4 C1'_6 H1'C_6 109.5 . . ?
H1'A_6 C1'_6 H1'C_6 109.5 . . ?
H1'B_6 C1'_6 H1'C_6 109.5 . . ?
C4 C2'_6 H2'A_6 109.5 . . ?
C4 C2'_6 H2'B_6 109.5 . . ?
H2'A_6 C2'_6 H2'B_6 109.5 . . ?
C4 C2'_6 H2'C_6 109.5 . . ?
H2'A_6 C2'_6 H2'C_6 109.5 . . ?
H2'B_6 C2'_6 H2'C_6 109.5 . . ?
C4 C1"_6 H1"A_6 109.5 . . ?
C4 C1"_6 H1"B_6 109.5 . . ?
H1"A_6 C1"_6 H1"B_6 109.5 . . ?
C4 C1"_6 H1"C_6 109.5 . . ?
H1"A_6 C1"_6 H1"C_6 109.5 . . ?
H1"B_6 C1"_6 H1"C_6 109.5 . . ?
C4 C3"_6 H3"A_6 109.5 . . ?
C4 C3"_6 H3"B_6 109.5 . . ?
H3"A_6 C3"_6 H3"B_6 109.5 . . ?
C4 C3"_6 H3"C_6 109.5 . . ?
H3"A_6 C3"_6 H3"C_6 109.5 . . ?
H3"B_6 C3"_6 H3"C_6 109.5 . . ?
C4 C2"_6 H2"A_6 109.5 . . ?
C4 C2"_6 H2"B_6 109.5 . . ?
H2"A_6 C2"_6 H2"B_6 109.5 . . ?
C4 C2"_6 H2"C_6 109.5 . . ?
H2"A_6 C2"_6 H2"C_6 109.5 . . ?
H2"B_6 C2"_6 H2"C_6 109.5 . . ?
C15 N1 C16 118.0(3) . . ?
C15 N1 C16' 117.4(8) . . ?
C15 N1 Zr1 126.89(15) . . ?
C16 N1 Zr1 115.1(3) . . ?
C16' N1 Zr1 113.3(8) . . ?
C8 O1 Zr1 140.73(14) . . ?
O2 Zr1 O4 94.87(8) . . ?
O2 Zr1 O3 94.79(7) . . ?
O4 Zr1 O3 165.97(7) . . ?
O2 Zr1 O1 108.30(7) . . ?
O4 Zr1 O1 93.74(7) . . ?
O3 Zr1 O1 92.86(6) . . ?
O2 Zr1 N1 172.84(7) . . ?
O4 Zr1 N1 84.39(7) . . ?
O3 Zr1 N1 84.76(7) . . ?
O1 Zr1 N1 78.86(6) . . ?
O2 Zr1 N2 99.89(7) . . ?
O4 Zr1 N2 84.28(7) . . ?
O3 Zr1 N2 84.06(7) . . ?
O1 Zr1 N2 151.81(7) . . ?
N1 Zr1 N2 72.95(7) . . ?
C19' N2 C17' 117.0(9) . . ?
C18 N2 C19 108.7(3) . . ?
C18 N2 C17 110.4(3) . . ?
C19 N2 C17 105.5(3) . . ?
C19' N2 C18' 107.8(7) . . ?
C17' N2 C18' 104.5(7) . . ?
C19' N2 Zr1 116.4(5) . . ?
C18 N2 Zr1 116.0(2) . . ?
C17' N2 Zr1 105.5(3) . . ?
C19 N2 Zr1 109.8(2) . . ?
C17 N2 Zr1 105.94(15) . . ?
C18' N2 Zr1 104.3(4) . . ?
C24 O2 Zr1 166.99(16) . . ?
C20 O4 Zr1 162.89(16) . . ?
C4 C1 H1A 109.5 . . ?
C4 C1 H1B 109.5 . . ?
H1A C1 H1B 109.5 . . ?
C4 C1 H1C 109.5 . . ?
H1A C1 H1C 109.5 . . ?
H1B C1 H1C 109.5 . . ?
C4 C2 H2A 109.5 . . ?
C4 C2 H2B 109.5 . . ?
H2A C2 H2B 109.5 . . ?
C4 C2 H2C 109.5 . . ?
H2A C2 H2C 109.5 . . ?
H2B C2 H2C 109.5 . . ?
C4 C3 H3A 109.5 . . ?
C4 C3 H3B 109.5 . . ?
H3A C3 H3B 109.5 . . ?
C4 C3 H3C 109.5 . . ?
H3A C3 H3C 109.5 . . ?
H3B C3 H3C 109.5 . . ?
C1 C4 C2 112.7(4) . . ?
C2'_6 C4 C5 110.0(8) . . ?
C3"_6 C4 C5 109.1(7) . . ?
C1 C4 C5 111.7(3) . . ?
C2 C4 C5 110.5(3) . . ?
C3"_6 C4 C1"_6 113.5(12) . . ?
C5 C4 C1"_6 109.5(10) . . ?
C1 C4 C3 104.3(4) . . ?
C2 C4 C3 105.1(4) . . ?
C5 C4 C3 112.3(3) . . ?
C2'_6 C4 C3'_6 113.3(12) . . ?
C5 C4 C3'_6 104.6(8) . . ?
C3"_6 C4 C2"_6 107.5(12) . . ?
C5 C4 C2"_6 106.8(9) . . ?
C1"_6 C4 C2"_6 110.1(12) . . ?
C2'_6 C4 C1'_6 118.4(15) . . ?
C5 C4 C1'_6 105.2(7) . . ?
C3'_6 C4 C1'_6 104.2(12) . . ?
C6 C5 C10 116.6(2) . . ?
C6 C5 C4 121.9(2) . . ?
C10 C5 C4 121.5(2) . . ?
C5 C6 C7 121.6(2) . . ?
C5 C6 H6 119.2 . . ?
C7 C6 H6 119.2 . . ?
C6 C7 C8 120.8(2) . . ?
C6 C7 C15 115.3(2) . . ?
C8 C7 C15 123.94(19) . . ?
O1 C8 C7 120.70(18) . . ?
O1 C8 C9 120.96(19) . . ?
C7 C8 C9 118.34(19) . . ?
C10 C9 C8 117.7(2) . . ?
C10 C9 C11 121.6(2) . . ?
C8 C9 C11 120.7(2) . . ?
C9 C10 C5 124.9(2) . . ?
C9 C10 H10 117.6 . . ?
C5 C10 H10 117.6 . . ?
C13 C11 C12 109.2(2) . . ?
C13 C11 C14 107.3(2) . . ?
C12 C11 C14 107.4(2) . . ?
C13 C11 C9 110.37(19) . . ?
C12 C11 C9 110.58(19) . . ?
C14 C11 C9 111.9(2) . . ?
C11 C12 H12A 109.5 . . ?
C11 C12 H12B 109.5 . . ?
H12A C12 H12B 109.5 . . ?
C11 C12 H12C 109.5 . . ?
H12A C12 H12C 109.5 . . ?
H12B C12 H12C 109.5 . . ?
C11 C13 H13A 109.5 . . ?
C11 C13 H13B 109.5 . . ?
H13A C13 H13B 109.5 . . ?
C11 C13 H13C 109.5 . . ?
H13A C13 H13C 109.5 . . ?
H13B C13 H13C 109.5 . . ?
C11 C14 H14A 109.5 . . ?
C11 C14 H14B 109.5 . . ?
H14A C14 H14B 109.5 . . ?
C11 C14 H14C 109.5 . . ?
H14A C14 H14C 109.5 . . ?
H14B C14 H14C 109.5 . . ?
N1 C15 C7 127.3(2) . . ?
N1 C15 H15 116.4 . . ?
C7 C15 H15 116.4 . . ?
N1 C16 C17 107.2(4) . . ?
N1 C16 H16A 110.3 . . ?
C17 C16 H16A 110.3 . . ?
N1 C16 H16B 110.3 . . ?
C17 C16 H16B 110.3 . . ?
H16A C16 H16B 108.5 . . ?
N2 C17 C16 110.0(3) . . ?
N2 C17 H17A 109.7 . . ?
C16 C17 H17A 109.7 . . ?
N2 C17 H17B 109.7 . . ?
C16 C17 H17B 109.7 . . ?
H17A C17 H17B 108.2 . . ?
N2 C18 H18A 109.5 . . ?
N2 C18 H18B 109.5 . . ?
H18A C18 H18B 109.5 . . ?
N2 C18 H18C 109.5 . . ?
H18A C18 H18C 109.5 . . ?
H18B C18 H18C 109.5 . . ?
N2 C19 H19A 109.5 . . ?
N2 C19 H19B 109.5 . . ?
H19A C19 H19B 109.5 . . ?
N2 C19 H19C 109.5 . . ?
H19A C19 H19C 109.5 . . ?
H19B C19 H19C 109.5 . . ?
C17' C16' N1 104.2(10) . . ?
C17' C16' H16C 110.9 . . ?
N1 C16' H16C 110.9 . . ?
C17' C16' H16D 110.9 . . ?
N1 C16' H16D 110.9 . . ?
H16C C16' H16D 108.9 . . ?
N2 C17' C16' 109.4(9) . . ?
N2 C17' H17C 109.8 . . ?
C16' C17' H17C 109.8 . . ?
N2 C17' H17D 109.8 . . ?
C16' C17' H17D 109.8 . . ?
H17C C17' H17D 108.2 . . ?
N2 C18' H18D 109.5 . . ?
N2 C18' H18E 109.5 . . ?
H18D C18' H18E 109.5 . . ?
N2 C18' H18F 109.5 . . ?
H18D C18' H18F 109.5 . . ?
H18E C18' H18F 109.5 . . ?
N2 C19' H19D 120.0 . . ?
N2 C19' H19E 120.0 . . ?
H19D C19' H19E 120.0 . . ?
O4 C20 C23 108.9(2) . . ?
O4 C20 C21 108.61(19) . . ?
C23 C20 C21 110.7(3) . . ?
O4 C20 C22 109.1(2) . . ?
C23 C20 C22 110.8(3) . . ?
C21 C20 C22 108.6(2) . . ?
C20 C21 H21A 109.5 . . ?
C20 C21 H21B 109.5 . . ?
H21A C21 H21B 109.5 . . ?
C20 C21 H21C 109.5 . . ?
H21A C21 H21C 109.5 . . ?
H21B C21 H21C 109.5 . . ?
C20 C22 H22A 109.5 . . ?
C20 C22 H22B 109.5 . . ?
H22A C22 H22B 109.5 . . ?
C20 C22 H22C 109.5 . . ?
H22A C22 H22C 109.5 . . ?
H22B C22 H22C 109.5 . . ?
C20 C23 H23A 109.5 . . ?
C20 C23 H23B 109.5 . . ?
H23A C23 H23B 109.5 . . ?
C20 C23 H23C 109.5 . . ?
H23A C23 H23C 109.5 . . ?
H23B C23 H23C 109.5 . . ?
O2 C24 C27 108.4(2) . . ?
O2 C24 C25 109.2(2) . . ?
C27 C24 C25 110.1(2) . . ?
O2 C24 C26 108.0(2) . . ?
C27 C24 C26 111.2(3) . . ?
C25 C24 C26 109.7(3) . . ?
C24 C25 H25A 109.5 . . ?
C24 C25 H25B 109.5 . . ?
H25A C25 H25B 109.5 . . ?
C24 C25 H25C 109.5 . . ?
H25A C25 H25C 109.5 . . ?
H25B C25 H25C 109.5 . . ?
C24 C26 H26A 109.5 . . ?
C24 C26 H26B 109.5 . . ?
H26A C26 H26B 109.5 . . ?
C24 C26 H26C 109.5 . . ?
H26A C26 H26C 109.5 . . ?
H26B C26 H26C 109.5 . . ?
C24 C27 H27A 109.5 . . ?
C24 C27 H27B 109.5 . . ?
H27A C27 H27B 109.5 . . ?
C24 C27 H27C 109.5 . . ?
H27A C27 H27C 109.5 . . ?
H27B C27 H27C 109.5 . . ?
C28 O3 Zr1 157.66(15) . . ?
O3 C28 C31' 117.1(4) . . ?
O3 C28 C29 113.6(3) . . ?
O3 C28 C31 105.8(3) . . ?
C29 C28 C31 113.1(4) . . ?
O3 C28 C30' 105.3(4) . . ?
C31' C28 C30' 113.2(6) . . ?
O3 C28 C30 106.5(3) . . ?
C29 C28 C30 111.2(4) . . ?
C31 C28 C30 106.1(4) . . ?
O3 C28 C29' 106.9(3) . . ?
C31' C28 C29' 109.6(6) . . ?
C30' C28 C29' 103.9(6) . . ?
C28 C29 H29A 109.5 . . ?
C28 C29 H29B 109.5 . . ?
H29A C29 H29B 109.5 . . ?
C28 C29 H29C 109.5 . . ?
H29A C29 H29C 109.5 . . ?
H29B C29 H29C 109.5 . . ?
C28 C30 H30A 109.5 . . ?
C28 C30 H30B 109.5 . . ?
H30A C30 H30B 109.5 . . ?
C28 C30 H30C 109.5 . . ?
H30A C30 H30C 109.5 . . ?
H30B C30 H30C 109.5 . . ?
C28 C31 H31A 109.5 . . ?
C28 C31 H31B 109.5 . . ?
H31A C31 H31B 109.5 . . ?
C28 C31 H31C 109.5 . . ?
H31A C31 H31C 109.5 . . ?
H31B C31 H31C 109.5 . . ?
C28 C30' H30D 109.5 . . ?
C28 C30' H30E 109.5 . . ?
H30D C30' H30E 109.5 . . ?
C28 C30' H30F 109.5 . . ?
H30D C30' H30F 109.5 . . ?
H30E C30' H30F 109.5 . . ?
C28 C29' H29D 109.5 . . ?
C28 C29' H29E 109.5 . . ?
H29D C29' H29E 109.5 . . ?
C28 C29' H29F 109.5 . . ?
H29D C29' H29F 109.5 . . ?
H29E C29' H29F 109.5 . . ?
C28 C31' H31D 120.0 . . ?
C28 C31' H31E 120.0 . . ?
H31D C31' H31E 120.0 . . ?

loop_
_geom_bond_atom_site_label_1
_geom_bond_atom_site_label_2
_geom_bond_distance
_geom_bond_site_symmetry_2
_geom_bond_publ_flag
C3'_6 C4 1.61(2) . ?
C3'_6 H3'A_6 0.9800 . ?
C3'_6 H3'B_6 0.9800 . ?
C3'_6 H3'C_6 0.9800 . ?
C1'_6 C4 1.73(2) . ?
C1'_6 H1'A_6 0.9800 . ?
C1'_6 H1'B_6 0.9800 . ?
C1'_6 H1'C_6 0.9800 . ?
C2'_6 C4 1.42(2) . ?
C2'_6 H2'A_6 0.9800 . ?
C2'_6 H2'B_6 0.9800 . ?
C2'_6 H2'C_6 0.9800 . ?
C1"_6 C4 1.62(3) . ?
C1"_6 H1"A_6 0.9800 . ?
C1"_6 H1"B_6 0.9800 . ?
C1"_6 H1"C_6 0.9800 . ?
C3"_6 C4 1.402(16) . ?
C3"_6 H3"A_6 0.9800 . ?
C3"_6 H3"B_6 0.9800 . ?
C3"_6 H3"C_6 0.9800 . ?
C2"_6 C4 1.58(2) . ?
C2"_6 H2"A_6 0.9800 . ?
C2"_6 H2"B_6 0.9800 . ?
C2"_6 H2"C_6 0.9800 . ?
N1 C15 1.284(3) . ?
N1 C16 1.464(7) . ?
N1 C16' 1.531(18) . ?
N1 Zr1 2.3497(19) . ?
O1 C8 1.325(2) . ?
O1 Zr1 2.0428(15) . ?
Zr1 O2 1.9475(16) . ?
Zr1 O4 1.9780(15) . ?
Zr1 O3 1.9980(15) . ?
Zr1 N2 2.4384(19) . ?
N2 C19' 1.388(12) . ?
N2 C18 1.449(4) . ?
N2 C17' 1.471(10) . ?
N2 C19 1.501(5) . ?
N2 C17 1.516(4) . ?
N2 C18' 1.597(10) . ?
O2 C24 1.403(3) . ?
O4 C20 1.417(3) . ?
C1 C4 1.490(5) . ?
C1 H1A 0.9800 . ?
C1 H1B 0.9800 . ?
C1 H1C 0.9800 . ?
C2 C4 1.496(5) . ?
C2 H2A 0.9800 . ?
C2 H2B 0.9800 . ?
C2 H2C 0.9800 . ?
C3 C4 1.608(6) . ?
C3 H3A 0.9800 . ?
C3 H3B 0.9800 . ?
C3 H3C 0.9800 . ?
C4 C5 1.537(3) . ?
C5 C6 1.378(3) . ?
C5 C10 1.404(4) . ?
C6 C7 1.407(3) . ?
C6 H6 0.9500 . ?
C7 C8 1.421(3) . ?
C7 C15 1.445(3) . ?
C8 C9 1.424(3) . ?
C9 C10 1.392(3) . ?
C9 C11 1.538(3) . ?
C10 H10 0.9500 . ?
C11 C13 1.535(3) . ?
C11 C12 1.537(4) . ?
C11 C14 1.537(3) . ?
C12 H12A 0.9800 . ?
C12 H12B 0.9800 . ?
C12 H12C 0.9800 . ?
C13 H13A 0.9800 . ?
C13 H13B 0.9800 . ?
C13 H13C 0.9800 . ?
C14 H14A 0.9800 . ?
C14 H14B 0.9800 . ?
C14 H14C 0.9800 . ?
C15 H15 0.9500 . ?
C16 C17 1.519(7) . ?
C16 H16A 0.9900 . ?
C16 H16B 0.9900 . ?
C17 H17A 0.9900 . ?
C17 H17B 0.9900 . ?
C18 H18A 0.9800 . ?
C18 H18B 0.9800 . ?
C18 H18C 0.9800 . ?
C19 H19A 0.9800 . ?
C19 H19B 0.9800 . ?
C19 H19C 0.9800 . ?
C16' C17' 1.52(2) . ?
C16' H16C 0.9900 . ?
C16' H16D 0.9900 . ?
C17' H17C 0.9900 . ?
C17' H17D 0.9900 . ?
C18' H18D 0.9800 . ?
C18' H18E 0.9800 . ?
C18' H18F 0.9800 . ?
C19' H19D 0.9500 . ?
C19' H19E 0.9500 . ?
C20 C23 1.520(4) . ?
C20 C21 1.524(4) . ?
C20 C22 1.525(4) . ?
C21 H21A 0.9800 . ?
C21 H21B 0.9800 . ?
C21 H21C 0.9800 . ?
C22 H22A 0.9800 . ?
C22 H22B 0.9800 . ?
C22 H22C 0.9800 . ?
C23 H23A 0.9800 . ?
C23 H23B 0.9800 . ?
C23 H23C 0.9800 . ?
C24 C27 1.518(4) . ?
C24 C25 1.522(4) . ?
C24 C26 1.524(4) . ?
C25 H25A 0.9800 . ?
C25 H25B 0.9800 . ?
C25 H25C 0.9800 . ?
C26 H26A 0.9800 . ?
C26 H26B 0.9800 . ?
C26 H26C 0.9800 . ?
C27 H27A 0.9800 . ?
C27 H27B 0.9800 . ?
C27 H27C 0.9800 . ?
O3 C28 1.395(3) . ?
C28 C31' 1.429(8) . ?
C28 C29 1.455(5) . ?
C28 C31 1.536(6) . ?
C28 C30' 1.552(9) . ?
C28 C30 1.575(6) . ?
C28 C29' 1.621(8) . ?
C29 H29A 0.9800 . ?
C29 H29B 0.9800 . ?
C29 H29C 0.9800 . ?
C30 H30A 0.9800 . ?
C30 H30B 0.9800 . ?
C30 H30C 0.9800 . ?
C31 H31A 0.9800 . ?
C31 H31B 0.9800 . ?
C31 H31C 0.9800 . ?
C30' H30D 0.9800 . ?
C30' H30E 0.9800 . ?
C30' H30F 0.9800 . ?
C29' H29D 0.9800 . ?
C29' H29E 0.9800 . ?
C29' H29F 0.9800 . ?
C31' H31D 0.9500 . ?
C31' H31E 0.9500 . ?
